data_2022388
loop_
_publ_author_name
'Liang, Yu'
'Wang, Jian-Teng'
'Song, Li'
'Dai, Ding-Qiu'
'Wang, You-Yu'
'Chai, Wen-Xiang'

_publ_section_title
;
 Structural, spectroscopic and DFT theoretical studies of phosphorescent
 CuIP~2~S-containing cuprous complexes
;
_journal_coeditor_code ZO3011
_journal_issue 7
_journal_name_full 'Acta Crystallographica Section C'
_journal_page_first
;
;
_journal_paper_doi 10.1107/S2053229621005696
_journal_volume 77
_journal_year 2021
_chemical_formula_iupac '[Cu I (C7 H6 N2 S) (C18 H15 P)2]'
_chemical_formula_moiety 'C43 H36 Cu I N2 P2 S'
_chemical_formula_sum 'C43 H36 Cu I N2 P2 S'
_chemical_formula_weight 865.18
_chemical_name_systematic (2,3-Dihydrobenzimidazole-2-thione-\k<i>S</i>)iodidobis(triphenylphosphane-\k<i>P</i>)copper(I)
_space_group_crystal_system monoclinic
_space_group_IT_number 14
_space_group_name_Hall '-P 2yn'
_space_group_name_H-M_alt 'P 1 21/n 1'
_atom_sites_solution_hydrogens geom
_atom_sites_solution_primary direct
_audit_creation_method
;
Olex2 1.2
(compiled 2018.05.29 svn.r3508 for OlexSys, GUI svn.r5506)
;
_cell_angle_alpha 90
_cell_angle_beta 95.2989(9)
_cell_angle_gamma 90
_cell_formula_units_Z 8
_cell_length_a 10.9718(3)
_cell_length_b 15.9975(4)
_cell_length_c 44.0539(12)
_cell_measurement_reflns_used 9613
_cell_measurement_temperature 170(2)
_cell_measurement_theta_max 27.12
_cell_measurement_theta_min 2.51
_cell_volume 7699.4(4)
_computing_cell_refinement
;
SAINT (Bruker, 2016)
;
_computing_data_collection
;
APEX2 (Bruker, 2016)
;
_computing_data_reduction
;
SAINT (Bruker, 2016)
;
_computing_molecular_graphics
;
OLEX2 (Dolomanov <i>et al.</i>,  2009)
;
_computing_publication_material
;
OLEX2 (Dolomanov <i>et al.</i>,  2009)
;
_computing_structure_refinement
;
SHELXL2018 (Sheldrick, 2015)
;
_computing_structure_solution
;
SHELXS97 (Sheldrick, 2008)
;
_diffrn_ambient_temperature 170.01
_diffrn_measured_fraction_theta_full 0.998
_diffrn_measured_fraction_theta_max 0.995
_diffrn_measurement_device_type 'Bruker APEXII CCD'
_diffrn_measurement_method '\f and \w scans'
_diffrn_radiation_type MoK\a
_diffrn_radiation_wavelength 0.71073
_diffrn_reflns_av_R_equivalents 0.0223
_diffrn_reflns_av_unetI/netI 0.0245
_diffrn_reflns_limit_h_max 14
_diffrn_reflns_limit_h_min -14
_diffrn_reflns_limit_k_max 18
_diffrn_reflns_limit_k_min -20
_diffrn_reflns_limit_l_max 56
_diffrn_reflns_limit_l_min -56
_diffrn_reflns_number 51806
_diffrn_reflns_theta_full 25.242
_diffrn_reflns_theta_max 27.141
_diffrn_reflns_theta_min 2.252
_diffrn_standards_number 0
_exptl_absorpt_coefficient_mu 1.540
_exptl_absorpt_correction_T_max 0.7455
_exptl_absorpt_correction_T_min 0.6316
_exptl_absorpt_correction_type multi-scan
_exptl_absorpt_process_details
;
(SADABS; Bruker, 2016)
;
_exptl_crystal_colour yellow
_exptl_crystal_density_diffrn 1.493
_exptl_crystal_description block
_exptl_crystal_F_000 3488
_exptl_crystal_size_max 0.43
_exptl_crystal_size_mid 0.29
_exptl_crystal_size_min 0.22
_refine_diff_density_max 0.369
_refine_diff_density_min -0.362
_refine_ls_extinction_method none
_refine_ls_goodness_of_fit_ref 1.049
_refine_ls_hydrogen_treatment constr
_refine_ls_matrix_type full
_refine_ls_number_parameters 901
_refine_ls_number_reflns 16944
_refine_ls_number_restraints 0
_refine_ls_restrained_S_all 1.049
_refine_ls_R_factor_all 0.0276
_refine_ls_R_factor_gt 0.0233
_refine_ls_shift/su_max 0.002
_refine_ls_shift/su_mean 0.000
_refine_ls_structure_factor_coef Fsqd
_refine_ls_weighting_details 'w=1/[\s^2^(Fo^2^)+(0.0170P)^2^+4.4532P] where P=(Fo^2^+2Fc^2^)/3'
_refine_ls_weighting_scheme calc
_refine_ls_wR_factor_gt 0.0511
_refine_ls_wR_factor_ref 0.0531
_reflns_number_gt 15368
_reflns_number_total 16944
_reflns_threshold_expression 'I > 2\s(I)'
_cod_data_source_file zo3011sup1.cif
_cod_data_source_block II
_cod_database_code 2022388
_shelx_space_group_comment
;
The symmetry employed for this shelxl refinement is uniquely defined
by the following loop, which should always be used as a source of
symmetry information in preference to the above space-group names.
They are only intended as comments.
;
_shelx_estimated_absorpt_t_min 0.557
_shelx_estimated_absorpt_t_max 0.728

loop_
_space_group_symop_operation_xyz
'x, y, z'
'-x+1/2, y+1/2, -z+1/2'
'-x, -y, -z'
'x-1/2, -y-1/2, z-1/2'

loop_
_atom_site_type_symbol
_atom_site_label
_atom_site_fract_x
_atom_site_fract_y
_atom_site_fract_z
_atom_site_U_iso_or_equiv
_atom_site_adp_type
_atom_site_calc_flag
_atom_site_occupancy
_atom_site_disorder_assembly
_atom_site_disorder_group
I I1 0.34895(2) 0.98672(2) 0.08933(2) 0.02459(3) Uani d 1 . .
Cu Cu1 0.55393(2) 0.95158(2) 0.12562(2) 0.01996(5) Uani d 1 . .
S S1 0.59925(5) 0.80871(3) 0.12332(2) 0.03069(11) Uani d 1 . .
P P1 0.52161(4) 0.97872(3) 0.17485(2) 0.01957(9) Uani d 1 . .
P P2 0.70345(4) 1.01671(3) 0.10144(2) 0.01906(9) Uani d 1 . .
N N1 0.51369(14) 0.81245(10) 0.06322(3) 0.0270(3) Uani d 1 . .
H H1 0.458554 0.851487 0.065292 0.032 Uiso calc 1 . .
N N2 0.65807(14) 0.72176(9) 0.07392(3) 0.0258(3) Uani d 1 . .
H H2 0.713870 0.690866 0.084243 0.031 Uiso calc 1 . .
C C1 0.58995(16) 0.78121(11) 0.08622(4) 0.0245(4) Uani d 1 . .
C C2 0.53435(16) 0.77433(11) 0.03572(4) 0.0254(4) Uani d 1 . .
C C3 0.48212(19) 0.78526(13) 0.00619(4) 0.0332(4) Uani d 1 . .
H H3 0.416996 0.823590 0.001448 0.040 Uiso calc 1 . .
C C4 0.5297(2) 0.73743(14) -0.01611(5) 0.0365(5) Uani d 1 . .
H H4 0.496924 0.743411 -0.036716 0.044 Uiso calc 1 . .
C C5 0.6243(2) 0.68082(14) -0.00905(5) 0.0380(5) Uani d 1 . .
H H5 0.655047 0.649639 -0.025036 0.046 Uiso calc 1 . .
C C6 0.67470(19) 0.66862(13) 0.02035(5) 0.0335(4) Uani d 1 . .
H H6 0.738658 0.629408 0.025091 0.040 Uiso calc 1 . .
C C7 0.62741(16) 0.71648(11) 0.04274(4) 0.0249(4) Uani d 1 . .
C C8 0.65215(16) 0.95588(11) 0.20270(4) 0.0227(4) Uani d 1 . .
C C9 0.76805(17) 0.98269(14) 0.19635(4) 0.0333(4) Uani d 1 . .
H H9 0.777025 1.012077 0.177948 0.040 Uiso calc 1 . .
C C10 0.87002(18) 0.96721(15) 0.21636(5) 0.0397(5) Uani d 1 . .
H H10 0.948175 0.986285 0.211726 0.048 Uiso calc 1 . .
C C11 0.85857(19) 0.92407(14) 0.24309(5) 0.0384(5) Uani d 1 . .
H H11 0.928656 0.913396 0.256865 0.046 Uiso calc 1 . .
C C12 0.74468(19) 0.89652(13) 0.24970(5) 0.0353(5) Uani d 1 . .
H H12 0.736625 0.866651 0.268044 0.042 Uiso calc 1 . .
C C13 0.64197(17) 0.91220(12) 0.22971(4) 0.0278(4) Uani d 1 . .
H H13 0.564058 0.892981 0.234477 0.033 Uiso calc 1 . .
C C14 0.39640(15) 0.92160(11) 0.19013(4) 0.0210(3) Uani d 1 . .
C C15 0.36345(18) 0.84293(12) 0.17847(4) 0.0295(4) Uani d 1 . .
H H15 0.404107 0.820062 0.162248 0.035 Uiso calc 1 . .
C C16 0.27105(19) 0.79804(13) 0.19062(5) 0.0354(5) Uani d 1 . .
H H16 0.250781 0.743650 0.183112 0.042 Uiso calc 1 . .
C C17 0.20830(18) 0.83170(13) 0.21353(4) 0.0325(4) Uani d 1 . .
H H17 0.143960 0.801123 0.221389 0.039 Uiso calc 1 . .
C C18 0.23955(17) 0.90989(13) 0.22493(4) 0.0290(4) Uani d 1 . .
H H18 0.196459 0.933349 0.240620 0.035 Uiso calc 1 . .
C C19 0.33383(16) 0.95431(12) 0.21350(4) 0.0259(4) Uani d 1 . .
H H19 0.355920 1.007669 0.221731 0.031 Uiso calc 1 . .
C C20 0.48361(16) 1.08745(11) 0.18360(4) 0.0214(4) Uani d 1 . .
C C21 0.54853(18) 1.13429(12) 0.20611(4) 0.0310(4) Uani d 1 . .
H H21 0.616203 1.109990 0.217942 0.037 Uiso calc 1 . .
C C22 0.5155(2) 1.21673(13) 0.21157(5) 0.0380(5) Uani d 1 . .
H H22 0.560908 1.248398 0.226955 0.046 Uiso calc 1 . .
C C23 0.4169(2) 1.25230(12) 0.19464(5) 0.0360(5) Uani d 1 . .
H H23 0.394092 1.308337 0.198475 0.043 Uiso calc 1 . .
C C24 0.35132(18) 1.20655(12) 0.17212(5) 0.0310(4) Uani d 1 . .
H H24 0.283482 1.231200 0.160464 0.037 Uiso calc 1 . .
C C25 0.38432(16) 1.12440(12) 0.16644(4) 0.0261(4) Uani d 1 . .
H H25 0.339195 1.093291 0.150837 0.031 Uiso calc 1 . .
C C26 0.85588(15) 1.00359(11) 0.12155(4) 0.0225(4) Uani d 1 . .
C C27 0.89947(17) 0.92262(12) 0.12809(4) 0.0294(4) Uani d 1 . .
H H27 0.850059 0.875651 0.122051 0.035 Uiso calc 1 . .
C C28 1.01414(18) 0.91086(14) 0.14330(5) 0.0367(5) Uani d 1 . .
H H28 1.044382 0.855782 0.146950 0.044 Uiso calc 1 . .
C C29 1.08478(18) 0.97831(15) 0.15320(5) 0.0403(5) Uani d 1 . .
H H29 1.164295 0.969789 0.163189 0.048 Uiso calc 1 . .
C C30 1.04005(18) 1.05827(15) 0.14861(5) 0.0398(5) Uani d 1 . .
H H30 1.086978 1.104789 0.156338 0.048 Uiso calc 1 . .
C C31 0.92595(17) 1.07082(13) 0.13262(5) 0.0309(4) Uani d 1 . .
H H31 0.895923 1.126072 0.129277 0.037 Uiso calc 1 . .
C C32 0.68979(15) 1.12972(11) 0.09691(4) 0.0216(4) Uani d 1 . .
C C33 0.60772(16) 1.17114(12) 0.11361(4) 0.0281(4) Uani d 1 . .
H H33 0.557164 1.140153 0.125909 0.034 Uiso calc 1 . .
C C34 0.59870(19) 1.25774(13) 0.11253(5) 0.0379(5) Uani d 1 . .
H H34 0.542240 1.285552 0.124157 0.046 Uiso calc 1 . .
C C35 0.67094(19) 1.30349(12) 0.09475(5) 0.0371(5) Uani d 1 . .
H H35 0.665227 1.362737 0.094293 0.045 Uiso calc 1 . .
C C36 0.75168(19) 1.26292(13) 0.07759(5) 0.0372(5) Uani d 1 . .
H H36 0.800908 1.294216 0.065056 0.045 Uiso calc 1 . .
C C37 0.76113(18) 1.17661(12) 0.07860(5) 0.0332(5) Uani d 1 . .
H H37 0.816830 1.149076 0.066679 0.040 Uiso calc 1 . .
C C38 0.72144(15) 0.98126(11) 0.06256(4) 0.0214(4) Uani d 1 . .
C C39 0.80179(18) 0.91819(13) 0.05593(5) 0.0327(4) Uani d 1 . .
H H39 0.854341 0.894085 0.071927 0.039 Uiso calc 1 . .
C C40 0.80642(19) 0.88987(14) 0.02631(5) 0.0367(5) Uani d 1 . .
H H40 0.860966 0.845934 0.022316 0.044 Uiso calc 1 . .
C C41 0.73315(18) 0.92458(13) 0.00270(4) 0.0325(4) Uani d 1 . .
H H41 0.737772 0.905621 -0.017596 0.039 Uiso calc 1 . .
C C42 0.65270(18) 0.98731(13) 0.00877(4) 0.0313(4) Uani d 1 . .
H H42 0.602382 1.012258 -0.007463 0.038 Uiso calc 1 . .
C C43 0.64486(17) 1.01426(12) 0.03856(4) 0.0281(4) Uani d 1 . .
H H43 0.586477 1.055718 0.042572 0.034 Uiso calc 1 . .
I I2 1.12963(2) 1.45622(2) -0.08931(2) 0.02757(3) Uani d 1 . .
Cu Cu2 0.91183(2) 1.43514(2) -0.12231(2) 0.02151(5) Uani d 1 . .
S S2 0.84665(5) 1.29642(3) -0.11909(2) 0.03285(11) Uani d 1 . .
P P3 0.94833(4) 1.45603(3) -0.17182(2) 0.02109(9) Uani d 1 . .
P P4 0.76900(4) 1.51336(3) -0.10031(2) 0.01850(9) Uani d 1 . .
N N3 0.93057(15) 1.30857(10) -0.05903(3) 0.0287(3) Uani d 1 . .
H H3A 0.960368 1.359382 -0.060327 0.034 Uiso calc 1 . .
N N4 0.84189(15) 1.19091(10) -0.07140(4) 0.0314(4) Uani d 1 . .
H H4A 0.803163 1.151129 -0.082199 0.038 Uiso calc 1 . .
C C44 0.87355(17) 1.26553(11) -0.08260(4) 0.0268(4) Uani d 1 . .
C C45 0.93562(17) 1.26141(12) -0.03243(4) 0.0289(4) Uani d 1 . .
C C46 0.98490(19) 1.27701(14) -0.00301(5) 0.0363(5) Uani d 1 . .
H H46 1.023277 1.328735 0.002527 0.044 Uiso calc 1 . .
C C47 0.9756(2) 1.21336(16) 0.01812(5) 0.0432(5) Uani d 1 . .
H H47 1.007626 1.221946 0.038662 0.052 Uiso calc 1 . .
C C48 0.9205(2) 1.13740(16) 0.00988(5) 0.0479(6) Uani d 1 . .
H H48 0.917332 1.094943 0.024862 0.058 Uiso calc 1 . .
C C49 0.8706(2) 1.12207(15) -0.01939(5) 0.0438(5) Uani d 1 . .
H H49 0.832122 1.070355 -0.024917 0.053 Uiso calc 1 . .
C C50 0.87904(18) 1.18569(13) -0.04042(5) 0.0314(4) Uani d 1 . .
C C51 1.07424(16) 1.39658(11) -0.18575(4) 0.0236(4) Uani d 1 . .
C C52 1.13942(16) 1.42601(12) -0.20920(4) 0.0272(4) Uani d 1 . .
H H52 1.121085 1.479496 -0.217814 0.033 Uiso calc 1 . .
C C53 1.23115(17) 1.37767(14) -0.22009(5) 0.0343(5) Uani d 1 . .
H H53 1.276344 1.398610 -0.235827 0.041 Uiso calc 1 . .
C C54 1.25668(19) 1.29934(14) -0.20808(5) 0.0401(5) Uani d 1 . .
H H54 1.319114 1.266204 -0.215615 0.048 Uiso calc 1 . .
C C55 1.1915(2) 1.26910(14) -0.18509(5) 0.0429(5) Uani d 1 . .
H H55 1.208215 1.214748 -0.177082 0.051 Uiso calc 1 . .
C C56 1.10139(19) 1.31788(13) -0.17362(5) 0.0340(5) Uani d 1 . .
H H56 1.058281 1.297318 -0.157433 0.041 Uiso calc 1 . .
C C57 0.82130(16) 1.42955(11) -0.20024(4) 0.0227(4) Uani d 1 . .
C C58 0.83703(16) 1.39025(11) -0.22779(4) 0.0243(4) Uani d 1 . .
H H58 0.917260 1.377258 -0.232793 0.029 Uiso calc 1 . .
C C59 0.73709(18) 1.36979(12) -0.24802(4) 0.0293(4) Uani d 1 . .
H H59 0.749153 1.342720 -0.266705 0.035 Uiso calc 1 . .
C C60 0.62029(18) 1.38868(14) -0.24107(5) 0.0356(5) Uani d 1 . .
H H60 0.551832 1.374668 -0.254930 0.043 Uiso calc 1 . .
C C61 0.60316(19) 1.42782(16) -0.21403(5) 0.0443(6) Uani d 1 . .
H H61 0.522781 1.441342 -0.209281 0.053 Uiso calc 1 . .
C C62 0.70277(18) 1.44760(15) -0.19370(5) 0.0392(5) Uani d 1 . .
H H62 0.689788 1.473965 -0.174941 0.047 Uiso calc 1 . .
C C63 0.98772(16) 1.56362(11) -0.18128(4) 0.0238(4) Uani d 1 . .
C C64 1.09042(17) 1.60002(12) -0.16533(4) 0.0285(4) Uani d 1 . .
H H64 1.138599 1.568376 -0.150433 0.034 Uiso calc 1 . .
C C65 1.12246(19) 1.68199(13) -0.17111(5) 0.0354(5) Uani d 1 . .
H H65 1.192129 1.706299 -0.160092 0.043 Uiso calc 1 . .
C C66 1.0534(2) 1.72831(13) -0.19282(5) 0.0431(5) Uani d 1 . .
H H66 1.075685 1.784353 -0.196803 0.052 Uiso calc 1 . .
C C67 0.9522(2) 1.69324(14) -0.20870(6) 0.0496(6) Uani d 1 . .
H H67 0.904591 1.725138 -0.223642 0.059 Uiso calc 1 . .
C C68 0.9193(2) 1.61107(13) -0.20290(5) 0.0370(5) Uani d 1 . .
H H68 0.849169 1.587345 -0.213904 0.044 Uiso calc 1 . .
C C69 0.74368(16) 1.48940(11) -0.06062(4) 0.0222(4) Uani d 1 . .
C C70 0.6357(2) 1.45773(15) -0.05108(5) 0.0425(5) Uani d 1 . .
H H70 0.567337 1.448453 -0.065538 0.051 Uiso calc 1 . .
C C71 0.6271(2) 1.43950(17) -0.02048(5) 0.0543(7) Uani d 1 . .
H H71 0.553037 1.417339 -0.014270 0.065 Uiso calc 1 . .
C C72 0.7241(2) 1.45311(14) 0.00081(5) 0.0422(5) Uani d 1 . .
H H72 0.718031 1.439616 0.021611 0.051 Uiso calc 1 . .
C C73 0.83075(19) 1.48658(14) -0.00825(5) 0.0361(5) Uani d 1 . .
H H73 0.897543 1.497765 0.006481 0.043 Uiso calc 1 . .
C C74 0.84109(17) 1.50401(13) -0.03874(4) 0.0296(4) Uani d 1 . .
H H74 0.915501 1.526170 -0.044760 0.036 Uiso calc 1 . .
C C75 0.61795(15) 1.50287(11) -0.12109(4) 0.0211(4) Uani d 1 . .
C C76 0.56018(17) 1.42462(12) -0.12281(4) 0.0302(4) Uani d 1 . .
H H76 0.598194 1.378216 -0.112331 0.036 Uiso calc 1 . .
C C77 0.44851(18) 1.41436(14) -0.13960(5) 0.0362(5) Uani d 1 . .
H H77 0.409423 1.361321 -0.140284 0.043 Uiso calc 1 . .
C C78 0.39367(18) 1.48081(15) -0.15536(5) 0.0382(5) Uani d 1 . .
H H78 0.315738 1.473930 -0.166387 0.046 Uiso calc 1 . .
C C79 0.45156(18) 1.55721(13) -0.15517(5) 0.0349(5) Uani d 1 . .
H H79 0.415122 1.602298 -0.166744 0.042 Uiso calc 1 . .
C C80 0.56323(16) 1.56840(12) -0.13806(4) 0.0253(4) Uani d 1 . .
H H80 0.602595 1.621312 -0.137948 0.030 Uiso calc 1 . .
C C81 0.79318(15) 1.62603(11) -0.09808(4) 0.0199(3) Uani d 1 . .
C C82 0.89883(16) 1.65871(12) -0.10858(4) 0.0261(4) Uani d 1 . .
H H82 0.956568 1.622533 -0.116604 0.031 Uiso calc 1 . .
C C83 0.92007(18) 1.74454(12) -0.10735(5) 0.0327(4) Uani d 1 . .
H H83 0.992233 1.766679 -0.114647 0.039 Uiso calc 1 . .
C C84 0.83732(18) 1.79754(12) -0.09566(5) 0.0309(4) Uani d 1 . .
H H84 0.852335 1.856023 -0.094923 0.037 Uiso calc 1 . .
C C85 0.73211(18) 1.76542(12) -0.08495(4) 0.0288(4) Uani d 1 . .
H H85 0.674906 1.801895 -0.076870 0.035 Uiso calc 1 . .
C C86 0.71035(16) 1.68031(11) -0.08603(4) 0.0242(4) Uani d 1 . .
H H86 0.638407 1.658541 -0.078506 0.029 Uiso calc 1 . .

loop_
_atom_site_aniso_label
_atom_site_aniso_U_11
_atom_site_aniso_U_22
_atom_site_aniso_U_33
_atom_site_aniso_U_12
_atom_site_aniso_U_13
_atom_site_aniso_U_23
I1 0.02180(6) 0.02259(6) 0.02857(6) 0.00195(5) -0.00206(4) -0.00436(5)
Cu1 0.02350(10) 0.01882(11) 0.01774(10) -0.00087(8) 0.00282(8) -0.00191(8)
S1 0.0502(3) 0.0203(2) 0.0213(2) 0.0066(2) 0.0017(2) -0.00142(18)
P1 0.0228(2) 0.0190(2) 0.0168(2) -0.00105(18) 0.00155(17) -0.00199(17)
P2 0.0183(2) 0.0182(2) 0.0208(2) 0.00264(17) 0.00282(17) 0.00128(17)
N1 0.0333(8) 0.0222(8) 0.0255(8) 0.0084(7) 0.0026(7) -0.0030(6)
N2 0.0322(8) 0.0217(8) 0.0234(8) 0.0082(7) 0.0020(6) -0.0020(6)
C1 0.0306(9) 0.0169(9) 0.0261(9) 0.0011(7) 0.0038(7) -0.0008(7)
C2 0.0292(9) 0.0214(9) 0.0257(9) 0.0004(8) 0.0033(7) -0.0026(7)
C3 0.0400(11) 0.0297(11) 0.0288(11) 0.0032(9) -0.0023(9) 0.0032(8)
C4 0.0488(12) 0.0383(12) 0.0218(10) -0.0030(10) 0.0001(9) 0.0007(8)
C5 0.0483(12) 0.0400(12) 0.0272(11) 0.0010(10) 0.0118(9) -0.0069(9)
C6 0.0373(11) 0.0344(11) 0.0297(11) 0.0063(9) 0.0078(9) -0.0050(8)
C7 0.0287(9) 0.0220(9) 0.0242(9) -0.0002(8) 0.0037(7) -0.0006(7)
C8 0.0250(8) 0.0225(9) 0.0204(9) 0.0022(7) -0.0003(7) -0.0046(7)
C9 0.0301(10) 0.0452(12) 0.0248(10) -0.0042(9) 0.0036(8) -0.0030(9)
C10 0.0242(10) 0.0542(14) 0.0403(12) -0.0024(10) 0.0010(9) -0.0081(10)
C11 0.0339(11) 0.0401(12) 0.0385(12) 0.0085(10) -0.0104(9) -0.0061(10)
C12 0.0409(11) 0.0327(11) 0.0307(11) 0.0078(9) -0.0057(9) 0.0048(9)
C13 0.0303(9) 0.0256(10) 0.0273(10) 0.0031(8) 0.0009(8) 0.0026(8)
C14 0.0229(8) 0.0212(9) 0.0185(8) -0.0002(7) -0.0007(7) 0.0010(7)
C15 0.0382(10) 0.0246(10) 0.0261(10) -0.0042(8) 0.0054(8) -0.0032(8)
C16 0.0469(12) 0.0252(10) 0.0338(11) -0.0111(9) 0.0030(9) -0.0008(8)
C17 0.0312(10) 0.0370(11) 0.0293(10) -0.0080(9) 0.0023(8) 0.0095(9)
C18 0.0277(9) 0.0358(11) 0.0241(9) 0.0008(8) 0.0052(8) 0.0029(8)
C19 0.0280(9) 0.0262(10) 0.0233(9) -0.0029(8) 0.0020(7) -0.0033(7)
C20 0.0260(8) 0.0187(8) 0.0201(8) -0.0015(7) 0.0055(7) -0.0003(7)
C21 0.0378(10) 0.0255(10) 0.0285(10) -0.0005(9) -0.0042(8) -0.0023(8)
C22 0.0503(13) 0.0250(10) 0.0372(12) -0.0062(10) -0.0037(10) -0.0092(9)
C23 0.0514(12) 0.0199(10) 0.0375(12) 0.0023(9) 0.0087(10) -0.0022(8)
C24 0.0345(10) 0.0274(10) 0.0315(11) 0.0062(8) 0.0045(8) 0.0032(8)
C25 0.0284(9) 0.0254(9) 0.0246(9) 0.0000(8) 0.0024(7) -0.0041(7)
C26 0.0189(8) 0.0266(9) 0.0223(9) 0.0019(7) 0.0032(7) 0.0033(7)
C27 0.0316(10) 0.0273(10) 0.0284(10) 0.0062(8) -0.0018(8) -0.0005(8)
C28 0.0353(11) 0.0404(12) 0.0334(11) 0.0160(10) -0.0021(9) 0.0052(9)
C29 0.0221(9) 0.0590(15) 0.0387(12) 0.0035(10) -0.0036(8) 0.0153(11)
C30 0.0279(10) 0.0429(13) 0.0464(13) -0.0122(9) -0.0079(9) 0.0130(10)
C31 0.0255(9) 0.0278(10) 0.0387(11) -0.0036(8) -0.0008(8) 0.0090(8)
C32 0.0199(8) 0.0199(9) 0.0247(9) 0.0021(7) 0.0000(7) 0.0004(7)
C33 0.0260(9) 0.0261(10) 0.0330(10) 0.0020(8) 0.0060(8) -0.0016(8)
C34 0.0352(11) 0.0270(11) 0.0520(14) 0.0085(9) 0.0061(10) -0.0085(9)
C35 0.0398(11) 0.0171(9) 0.0518(14) 0.0032(9) -0.0099(10) -0.0007(9)
C36 0.0391(11) 0.0254(10) 0.0473(13) -0.0019(9) 0.0046(10) 0.0118(9)
C37 0.0342(10) 0.0270(10) 0.0401(12) 0.0041(9) 0.0133(9) 0.0064(9)
C38 0.0216(8) 0.0207(9) 0.0224(9) -0.0008(7) 0.0043(7) 0.0012(7)
C39 0.0332(10) 0.0367(11) 0.0284(10) 0.0115(9) 0.0043(8) 0.0008(8)
C40 0.0397(11) 0.0390(12) 0.0326(11) 0.0114(10) 0.0090(9) -0.0069(9)
C41 0.0388(11) 0.0352(11) 0.0244(10) -0.0061(9) 0.0081(8) -0.0039(8)
C42 0.0299(9) 0.0384(11) 0.0249(10) -0.0031(9) -0.0007(8) 0.0033(8)
C43 0.0258(9) 0.0300(10) 0.0284(10) 0.0033(8) 0.0025(8) 0.0008(8)
I2 0.02336(6) 0.03192(7) 0.02653(6) 0.00317(5) -0.00262(5) 0.00392(5)
Cu2 0.02659(11) 0.01950(11) 0.01800(10) 0.00410(9) -0.00018(8) 0.00078(8)
S2 0.0510(3) 0.0200(2) 0.0257(2) -0.0012(2) -0.0064(2) 0.00009(18)
P3 0.0259(2) 0.0204(2) 0.0165(2) 0.00431(18) -0.00098(17) 0.00023(17)
P4 0.0196(2) 0.0161(2) 0.0195(2) -0.00075(17) 0.00086(17) -0.00018(16)
N3 0.0401(9) 0.0192(8) 0.0260(8) -0.0018(7) -0.0004(7) 0.0003(6)
N4 0.0373(9) 0.0256(9) 0.0304(9) -0.0113(7) -0.0008(7) 0.0026(7)
C44 0.0300(9) 0.0199(9) 0.0302(10) 0.0005(8) 0.0016(8) -0.0006(7)
C45 0.0312(10) 0.0290(10) 0.0272(10) 0.0038(8) 0.0070(8) 0.0017(8)
C46 0.0426(12) 0.0376(12) 0.0290(11) 0.0050(10) 0.0047(9) -0.0039(9)
C47 0.0507(13) 0.0589(15) 0.0208(10) 0.0075(12) 0.0078(9) 0.0028(10)
C48 0.0594(15) 0.0536(15) 0.0334(12) -0.0007(12) 0.0180(11) 0.0162(11)
C49 0.0511(13) 0.0417(13) 0.0398(13) -0.0114(11) 0.0110(10) 0.0118(10)
C50 0.0308(10) 0.0348(11) 0.0295(10) -0.0037(9) 0.0065(8) 0.0044(8)
C51 0.0257(9) 0.0235(9) 0.0204(9) 0.0034(7) -0.0040(7) -0.0042(7)
C52 0.0259(9) 0.0294(10) 0.0255(10) 0.0018(8) -0.0015(7) -0.0025(8)
C53 0.0284(10) 0.0448(13) 0.0293(11) 0.0018(9) 0.0011(8) -0.0112(9)
C54 0.0337(11) 0.0458(13) 0.0396(12) 0.0159(10) -0.0032(9) -0.0162(10)
C55 0.0530(13) 0.0330(12) 0.0408(13) 0.0201(11) -0.0049(10) -0.0028(10)
C56 0.0427(11) 0.0305(11) 0.0284(10) 0.0104(9) 0.0009(9) 0.0034(8)
C57 0.0280(9) 0.0208(9) 0.0188(8) 0.0019(7) -0.0008(7) 0.0020(7)
C58 0.0278(9) 0.0234(9) 0.0218(9) -0.0023(8) 0.0026(7) -0.0005(7)
C59 0.0374(10) 0.0272(10) 0.0229(9) -0.0067(9) 0.0002(8) -0.0033(8)
C60 0.0310(10) 0.0408(12) 0.0331(11) -0.0035(9) -0.0074(8) -0.0021(9)
C61 0.0272(10) 0.0684(17) 0.0368(12) 0.0104(11) 0.0005(9) -0.0091(11)
C62 0.0331(10) 0.0559(14) 0.0279(11) 0.0100(10) -0.0005(8) -0.0114(10)
C63 0.0305(9) 0.0211(9) 0.0198(9) 0.0056(8) 0.0028(7) -0.0009(7)
C64 0.0321(10) 0.0292(10) 0.0237(9) 0.0021(8) 0.0006(8) 0.0026(8)
C65 0.0386(11) 0.0314(11) 0.0363(12) -0.0057(9) 0.0032(9) -0.0040(9)
C66 0.0574(14) 0.0209(10) 0.0505(14) -0.0013(10) 0.0024(11) 0.0039(9)
C67 0.0608(15) 0.0276(12) 0.0568(16) 0.0072(11) -0.0131(12) 0.0125(11)
C68 0.0449(12) 0.0257(10) 0.0372(12) 0.0029(9) -0.0126(9) 0.0037(9)
C69 0.0279(9) 0.0167(8) 0.0224(9) 0.0002(7) 0.0041(7) 0.0004(7)
C70 0.0423(12) 0.0557(15) 0.0293(11) -0.0228(11) 0.0030(9) -0.0007(10)
C71 0.0644(16) 0.0669(17) 0.0335(13) -0.0348(14) 0.0144(11) 0.0026(11)
C72 0.0660(15) 0.0382(12) 0.0235(10) -0.0031(11) 0.0096(10) 0.0053(9)
C73 0.0399(11) 0.0439(12) 0.0237(10) 0.0120(10) -0.0012(8) -0.0012(9)
C74 0.0272(9) 0.0356(11) 0.0261(10) 0.0046(8) 0.0032(8) -0.0025(8)
C75 0.0203(8) 0.0216(9) 0.0214(9) -0.0007(7) 0.0020(7) -0.0033(7)
C76 0.0330(10) 0.0257(10) 0.0312(10) -0.0057(8) -0.0011(8) -0.0002(8)
C77 0.0333(10) 0.0336(11) 0.0413(12) -0.0130(9) 0.0004(9) -0.0067(9)
C78 0.0217(9) 0.0490(13) 0.0420(12) 0.0002(9) -0.0071(8) -0.0175(10)
C79 0.0308(10) 0.0345(11) 0.0373(11) 0.0131(9) -0.0086(8) -0.0084(9)
C80 0.0259(9) 0.0208(9) 0.0284(10) 0.0037(7) -0.0011(7) -0.0058(7)
C81 0.0224(8) 0.0178(8) 0.0190(8) -0.0003(7) -0.0011(6) -0.0013(6)
C82 0.0238(9) 0.0225(9) 0.0323(10) 0.0002(7) 0.0041(7) 0.0006(8)
C83 0.0291(10) 0.0257(10) 0.0433(12) -0.0081(8) 0.0037(9) 0.0031(9)
C84 0.0393(11) 0.0165(9) 0.0357(11) -0.0043(8) -0.0027(9) 0.0000(8)
C85 0.0359(10) 0.0228(9) 0.0278(10) 0.0037(8) 0.0034(8) -0.0044(8)
C86 0.0270(9) 0.0227(9) 0.0235(9) -0.0012(7) 0.0047(7) -0.0020(7)

loop_
_atom_type_symbol
_atom_type_description
_atom_type_scat_dispersion_real
_atom_type_scat_dispersion_imag
_atom_type_scat_source
C C 0.0033 0.0016 'International Tables Vol C Tables 4.2.6.8 and 6.1.1.4'
H H 0.0000 0.0000 'International Tables Vol C Tables 4.2.6.8 and 6.1.1.4'
Cu Cu 0.3201 1.2651 'International Tables Vol C Tables 4.2.6.8 and 6.1.1.4'
I I -0.4742 1.8119 'International Tables Vol C Tables 4.2.6.8 and 6.1.1.4'
N N 0.0061 0.0033 'International Tables Vol C Tables 4.2.6.8 and 6.1.1.4'
P P 0.1023 0.0942 'International Tables Vol C Tables 4.2.6.8 and 6.1.1.4'
S S 0.1246 0.1234 'International Tables Vol C Tables 4.2.6.8 and 6.1.1.4'

loop_
_geom_angle_atom_site_label_1
_geom_angle_atom_site_label_2
_geom_angle_atom_site_label_3
_geom_angle_site_symmetry_1
_geom_angle_site_symmetry_3
_geom_angle
_geom_angle_publ_flag
S1 Cu1 I1 . . 110.271(15) ?
P1 Cu1 I1 . . 109.340(14) ?
P1 Cu1 S1 . . 106.277(18) ?
P1 Cu1 P2 . . 122.642(19) ?
P2 Cu1 I1 . . 102.925(14) ?
P2 Cu1 S1 . . 105.064(18) ?
C1 S1 Cu1 . . 107.60(6) ?
C8 P1 Cu1 . . 114.79(6) ?
C8 P1 C20 . . 103.08(8) ?
C14 P1 Cu1 . . 116.40(6) ?
C14 P1 C8 . . 102.76(8) ?
C14 P1 C20 . . 101.71(8) ?
C20 P1 Cu1 . . 116.08(6) ?
C26 P2 Cu1 . . 112.63(6) ?
C26 P2 C38 . . 104.14(8) ?
C32 P2 Cu1 . . 116.57(6) ?
C32 P2 C26 . . 103.23(8) ?
C32 P2 C38 . . 102.67(8) ?
C38 P2 Cu1 . . 115.98(6) ?
C1 N1 H1 . . 124.7 ?
C1 N1 C2 . . 110.58(15) ?
C2 N1 H1 . . 124.7 ?
C1 N2 H2 . . 124.8 ?
C1 N2 C7 . . 110.31(15) ?
C7 N2 H2 . . 124.8 ?
N1 C1 S1 . . 127.53(14) ?
N1 C1 N2 . . 106.66(15) ?
N2 C1 S1 . . 125.81(14) ?
C3 C2 N1 . . 132.52(17) ?
C3 C2 C7 . . 121.65(17) ?
C7 C2 N1 . . 105.84(16) ?
C2 C3 H3 . . 121.7 ?
C2 C3 C4 . . 116.53(19) ?
C4 C3 H3 . . 121.7 ?
C3 C4 H4 . . 119.2 ?
C3 C4 C5 . . 121.58(19) ?
C5 C4 H4 . . 119.2 ?
C4 C5 H5 . . 119.0 ?
C6 C5 C4 . . 122.01(18) ?
C6 C5 H5 . . 119.0 ?
C5 C6 H6 . . 121.7 ?
C5 C6 C7 . . 116.59(19) ?
C7 C6 H6 . . 121.7 ?
N2 C7 C2 . . 106.59(15) ?
N2 C7 C6 . . 131.75(18) ?
C6 C7 C2 . . 121.62(18) ?
C9 C8 P1 . . 118.33(14) ?
C13 C8 P1 . . 123.49(14) ?
C13 C8 C9 . . 118.17(17) ?
C8 C9 H9 . . 119.5 ?
C10 C9 C8 . . 121.10(19) ?
C10 C9 H9 . . 119.5 ?
C9 C10 H10 . . 119.9 ?
C11 C10 C9 . . 120.13(19) ?
C11 C10 H10 . . 119.9 ?
C10 C11 H11 . . 120.2 ?
C10 C11 C12 . . 119.65(19) ?
C12 C11 H11 . . 120.2 ?
C11 C12 H12 . . 119.8 ?
C11 C12 C13 . . 120.41(19) ?
C13 C12 H12 . . 119.8 ?
C8 C13 H13 . . 119.7 ?
C12 C13 C8 . . 120.55(18) ?
C12 C13 H13 . . 119.7 ?
C15 C14 P1 . . 119.56(13) ?
C19 C14 P1 . . 121.54(13) ?
C19 C14 C15 . . 118.89(16) ?
C14 C15 H15 . . 120.1 ?
C16 C15 C14 . . 119.88(17) ?
C16 C15 H15 . . 120.1 ?
C15 C16 H16 . . 119.7 ?
C17 C16 C15 . . 120.69(18) ?
C17 C16 H16 . . 119.7 ?
C16 C17 H17 . . 120.2 ?
C18 C17 C16 . . 119.68(17) ?
C18 C17 H17 . . 120.2 ?
C17 C18 H18 . . 120.0 ?
C17 C18 C19 . . 120.07(17) ?
C19 C18 H18 . . 120.0 ?
C14 C19 H19 . . 119.6 ?
C18 C19 C14 . . 120.75(17) ?
C18 C19 H19 . . 119.6 ?
C21 C20 P1 . . 123.38(14) ?
C21 C20 C25 . . 118.77(17) ?
C25 C20 P1 . . 117.85(13) ?
C20 C21 H21 . . 119.7 ?
C20 C21 C22 . . 120.65(19) ?
C22 C21 H21 . . 119.7 ?
C21 C22 H22 . . 120.0 ?
C23 C22 C21 . . 120.06(19) ?
C23 C22 H22 . . 120.0 ?
C22 C23 H23 . . 120.0 ?
C22 C23 C24 . . 120.04(19) ?
C24 C23 H23 . . 120.0 ?
C23 C24 H24 . . 119.9 ?
C23 C24 C25 . . 120.18(19) ?
C25 C24 H24 . . 119.9 ?
C20 C25 H25 . . 119.8 ?
C24 C25 C20 . . 120.30(18) ?
C24 C25 H25 . . 119.8 ?
C27 C26 P2 . . 118.99(14) ?
C31 C26 P2 . . 122.28(14) ?
C31 C26 C27 . . 118.54(17) ?
C26 C27 H27 . . 119.9 ?
C28 C27 C26 . . 120.22(19) ?
C28 C27 H27 . . 119.9 ?
C27 C28 H28 . . 119.7 ?
C29 C28 C27 . . 120.5(2) ?
C29 C28 H28 . . 119.7 ?
C28 C29 H29 . . 120.0 ?
C28 C29 C30 . . 119.92(19) ?
C30 C29 H29 . . 120.0 ?
C29 C30 H30 . . 120.0 ?
C29 C30 C31 . . 119.9(2) ?
C31 C30 H30 . . 120.0 ?
C26 C31 C30 . . 120.67(19) ?
C26 C31 H31 . . 119.7 ?
C30 C31 H31 . . 119.7 ?
C33 C32 P2 . . 117.88(13) ?
C33 C32 C37 . . 118.54(17) ?
C37 C32 P2 . . 123.51(13) ?
C32 C33 H33 . . 119.8 ?
C32 C33 C34 . . 120.48(18) ?
C34 C33 H33 . . 119.8 ?
C33 C34 H34 . . 119.8 ?
C35 C34 C33 . . 120.46(18) ?
C35 C34 H34 . . 119.8 ?
C34 C35 H35 . . 120.2 ?
C34 C35 C36 . . 119.67(18) ?
C36 C35 H35 . . 120.2 ?
C35 C36 H36 . . 119.9 ?
C35 C36 C37 . . 120.11(19) ?
C37 C36 H36 . . 119.9 ?
C32 C37 H37 . . 119.6 ?
C36 C37 C32 . . 120.71(18) ?
C36 C37 H37 . . 119.6 ?
C39 C38 P2 . . 123.14(14) ?
C39 C38 C43 . . 117.80(17) ?
C43 C38 P2 . . 118.88(13) ?
C38 C39 H39 . . 119.5 ?
C40 C39 C38 . . 120.95(19) ?
C40 C39 H39 . . 119.5 ?
C39 C40 H40 . . 119.6 ?
C41 C40 C39 . . 120.75(19) ?
C41 C40 H40 . . 119.6 ?
C40 C41 H41 . . 120.4 ?
C40 C41 C42 . . 119.24(18) ?
C42 C41 H41 . . 120.4 ?
C41 C42 H42 . . 119.8 ?
C41 C42 C43 . . 120.32(19) ?
C43 C42 H42 . . 119.8 ?
C38 C43 H43 . . 119.6 ?
C42 C43 C38 . . 120.88(18) ?
C42 C43 H43 . . 119.6 ?
S2 Cu2 I2 . . 110.242(15) ?
P3 Cu2 I2 . . 105.783(14) ?
P3 Cu2 S2 . . 106.190(19) ?
P3 Cu2 P4 . . 120.848(18) ?
P4 Cu2 I2 . . 108.061(14) ?
P4 Cu2 S2 . . 105.532(19) ?
C44 S2 Cu2 . . 107.99(7) ?
C51 P3 Cu2 . . 116.74(6) ?
C51 P3 C57 . . 101.57(8) ?
C51 P3 C63 . . 102.16(8) ?
C57 P3 Cu2 . . 115.46(6) ?
C63 P3 Cu2 . . 114.94(6) ?
C63 P3 C57 . . 103.99(8) ?
C69 P4 Cu2 . . 117.30(6) ?
C75 P4 Cu2 . . 111.27(6) ?
C75 P4 C69 . . 104.37(8) ?
C81 P4 Cu2 . . 117.47(6) ?
C81 P4 C69 . . 100.90(8) ?
C81 P4 C75 . . 103.82(8) ?
C44 N3 H3A . . 124.7 ?
C44 N3 C45 . . 110.54(16) ?
C45 N3 H3A . . 124.7 ?
C44 N4 H4A . . 124.8 ?
C44 N4 C50 . . 110.48(16) ?
C50 N4 H4A . . 124.8 ?
N3 C44 S2 . . 127.82(14) ?
N4 C44 S2 . . 125.51(15) ?
N4 C44 N3 . . 106.67(16) ?
N3 C45 C50 . . 106.10(17) ?
C46 C45 N3 . . 132.45(19) ?
C46 C45 C50 . . 121.45(19) ?
C45 C46 H46 . . 121.6 ?
C45 C46 C47 . . 116.7(2) ?
C47 C46 H46 . . 121.6 ?
C46 C47 H47 . . 119.2 ?
C46 C47 C48 . . 121.5(2) ?
C48 C47 H47 . . 119.2 ?
C47 C48 H48 . . 119.1 ?
C49 C48 C47 . . 121.8(2) ?
C49 C48 H48 . . 119.1 ?
C48 C49 H49 . . 121.6 ?
C48 C49 C50 . . 116.8(2) ?
C50 C49 H49 . . 121.6 ?
N4 C50 C45 . . 106.22(16) ?
C49 C50 N4 . . 132.0(2) ?
C49 C50 C45 . . 121.8(2) ?
C52 C51 P3 . . 121.94(14) ?
C56 C51 P3 . . 118.93(14) ?
C56 C51 C52 . . 119.05(17) ?
C51 C52 H52 . . 119.8 ?
C53 C52 C51 . . 120.41(18) ?
C53 C52 H52 . . 119.8 ?
C52 C53 H53 . . 120.0 ?
C54 C53 C52 . . 120.1(2) ?
C54 C53 H53 . . 120.0 ?
C53 C54 H54 . . 120.0 ?
C53 C54 C55 . . 119.95(19) ?
C55 C54 H54 . . 120.0 ?
C54 C55 H55 . . 119.9 ?
C54 C55 C56 . . 120.3(2) ?
C56 C55 H55 . . 119.9 ?
C51 C56 C55 . . 120.19(19) ?
C51 C56 H56 . . 119.9 ?
C55 C56 H56 . . 119.9 ?
C58 C57 P3 . . 123.49(14) ?
C62 C57 P3 . . 118.51(14) ?
C62 C57 C58 . . 117.98(17) ?
C57 C58 H58 . . 119.6 ?
C59 C58 C57 . . 120.85(17) ?
C59 C58 H58 . . 119.6 ?
C58 C59 H59 . . 120.0 ?
C60 C59 C58 . . 120.10(18) ?
C60 C59 H59 . . 120.0 ?
C59 C60 H60 . . 120.1 ?
C61 C60 C59 . . 119.80(19) ?
C61 C60 H60 . . 120.1 ?
C60 C61 H61 . . 119.9 ?
C60 C61 C62 . . 120.15(19) ?
C62 C61 H61 . . 119.9 ?
C57 C62 H62 . . 119.4 ?
C61 C62 C57 . . 121.11(18) ?
C61 C62 H62 . . 119.4 ?
C64 C63 P3 . . 118.22(14) ?
C68 C63 P3 . . 123.21(15) ?
C68 C63 C64 . . 118.55(18) ?
C63 C64 H64 . . 119.8 ?
C65 C64 C63 . . 120.50(18) ?
C65 C64 H64 . . 119.8 ?
C64 C65 H65 . . 119.9 ?
C66 C65 C64 . . 120.2(2) ?
C66 C65 H65 . . 119.9 ?
C65 C66 H66 . . 120.0 ?
C67 C66 C65 . . 120.0(2) ?
C67 C66 H66 . . 120.0 ?
C66 C67 H67 . . 119.9 ?
C66 C67 C68 . . 120.1(2) ?
C68 C67 H67 . . 119.9 ?
C63 C68 C67 . . 120.7(2) ?
C63 C68 H68 . . 119.6 ?
C67 C68 H68 . . 119.6 ?
C70 C69 P4 . . 124.94(15) ?
C70 C69 C74 . . 118.29(17) ?
C74 C69 P4 . . 116.77(13) ?
C69 C70 H70 . . 119.8 ?
C69 C70 C71 . . 120.4(2) ?
C71 C70 H70 . . 119.8 ?
C70 C71 H71 . . 119.6 ?
C72 C71 C70 . . 120.8(2) ?
C72 C71 H71 . . 119.6 ?
C71 C72 H72 . . 120.3 ?
C71 C72 C73 . . 119.35(19) ?
C73 C72 H72 . . 120.3 ?
C72 C73 H73 . . 119.8 ?
C72 C73 C74 . . 120.4(2) ?
C74 C73 H73 . . 119.8 ?
C69 C74 H74 . . 119.6 ?
C73 C74 C69 . . 120.72(18) ?
C73 C74 H74 . . 119.6 ?
C76 C75 P4 . . 119.61(14) ?
C80 C75 P4 . . 121.79(13) ?
C80 C75 C76 . . 118.25(17) ?
C75 C76 H76 . . 119.7 ?
C77 C76 C75 . . 120.61(19) ?
C77 C76 H76 . . 119.7 ?
C76 C77 H77 . . 119.9 ?
C78 C77 C76 . . 120.19(19) ?
C78 C77 H77 . . 119.9 ?
C77 C78 H78 . . 119.9 ?
C79 C78 C77 . . 120.14(18) ?
C79 C78 H78 . . 119.9 ?
C78 C79 H79 . . 120.0 ?
C78 C79 C80 . . 120.1(2) ?
C80 C79 H79 . . 120.0 ?
C75 C80 H80 . . 119.7 ?
C79 C80 C75 . . 120.63(18) ?
C79 C80 H80 . . 119.7 ?
C82 C81 P4 . . 118.41(13) ?
C82 C81 C86 . . 119.00(16) ?
C86 C81 P4 . . 122.59(13) ?
C81 C82 H82 . . 120.0 ?
C81 C82 C83 . . 119.98(17) ?
C83 C82 H82 . . 120.0 ?
C82 C83 H83 . . 119.7 ?
C84 C83 C82 . . 120.52(17) ?
C84 C83 H83 . . 119.7 ?
C83 C84 H84 . . 120.1 ?
C83 C84 C85 . . 119.87(17) ?
C85 C84 H84 . . 120.1 ?
C84 C85 H85 . . 120.0 ?
C86 C85 C84 . . 120.02(17) ?
C86 C85 H85 . . 120.0 ?
C81 C86 H86 . . 119.7 ?
C85 C86 C81 . . 120.60(16) ?
C85 C86 H86 . . 119.7 ?

loop_
_geom_bond_atom_site_label_1
_geom_bond_atom_site_label_2
_geom_bond_site_symmetry_2
_geom_bond_distance
_geom_bond_publ_flag
I1 Cu1 . 2.6956(2) ?
Cu1 S1 . 2.3432(5) ?
Cu1 P1 . 2.2715(5) ?
Cu1 P2 . 2.2879(5) ?
S1 C1 . 1.6863(18) ?
P1 C8 . 1.8345(18) ?
P1 C14 . 1.8292(17) ?
P1 C20 . 1.8378(18) ?
P2 C26 . 1.8308(18) ?
P2 C32 . 1.8234(18) ?
P2 C38 . 1.8325(18) ?
N1 H1 . 0.8800 ?
N1 C1 . 1.349(2) ?
N1 C2 . 1.393(2) ?
N2 H2 . 0.8800 ?
N2 C1 . 1.353(2) ?
N2 C7 . 1.386(2) ?
C2 C3 . 1.384(3) ?
C2 C7 . 1.392(3) ?
C3 H3 . 0.9500 ?
C3 C4 . 1.385(3) ?
C4 H4 . 0.9500 ?
C4 C5 . 1.391(3) ?
C5 H5 . 0.9500 ?
C5 C6 . 1.374(3) ?
C6 H6 . 0.9500 ?
C6 C7 . 1.387(2) ?
C8 C9 . 1.395(3) ?
C8 C13 . 1.393(2) ?
C9 H9 . 0.9500 ?
C9 C10 . 1.381(3) ?
C10 H10 . 0.9500 ?
C10 C11 . 1.380(3) ?
C11 H11 . 0.9500 ?
C11 C12 . 1.381(3) ?
C12 H12 . 0.9500 ?
C12 C13 . 1.387(3) ?
C13 H13 . 0.9500 ?
C14 C15 . 1.394(2) ?
C14 C19 . 1.391(2) ?
C15 H15 . 0.9500 ?
C15 C16 . 1.389(3) ?
C16 H16 . 0.9500 ?
C16 C17 . 1.382(3) ?
C17 H17 . 0.9500 ?
C17 C18 . 1.379(3) ?
C18 H18 . 0.9500 ?
C18 C19 . 1.387(2) ?
C19 H19 . 0.9500 ?
C20 C21 . 1.386(3) ?
C20 C25 . 1.398(3) ?
C21 H21 . 0.9500 ?
C21 C22 . 1.394(3) ?
C22 H22 . 0.9500 ?
C22 C23 . 1.379(3) ?
C23 H23 . 0.9500 ?
C23 C24 . 1.381(3) ?
C24 H24 . 0.9500 ?
C24 C25 . 1.392(3) ?
C25 H25 . 0.9500 ?
C26 C27 . 1.401(3) ?
C26 C31 . 1.384(3) ?
C27 H27 . 0.9500 ?
C27 C28 . 1.383(3) ?
C28 H28 . 0.9500 ?
C28 C29 . 1.376(3) ?
C29 H29 . 0.9500 ?
C29 C30 . 1.378(3) ?
C30 H30 . 0.9500 ?
C30 C31 . 1.393(3) ?
C31 H31 . 0.9500 ?
C32 C33 . 1.383(2) ?
C32 C37 . 1.394(2) ?
C33 H33 . 0.9500 ?
C33 C34 . 1.389(3) ?
C34 H34 . 0.9500 ?
C34 C35 . 1.376(3) ?
C35 H35 . 0.9500 ?
C35 C36 . 1.379(3) ?
C36 H36 . 0.9500 ?
C36 C37 . 1.385(3) ?
C37 H37 . 0.9500 ?
C38 C39 . 1.388(2) ?
C38 C43 . 1.392(3) ?
C39 H39 . 0.9500 ?
C39 C40 . 1.387(3) ?
C40 H40 . 0.9500 ?
C40 C41 . 1.372(3) ?
C41 H41 . 0.9500 ?
C41 C42 . 1.379(3) ?
C42 H42 . 0.9500 ?
C42 C43 . 1.391(3) ?
C43 H43 . 0.9500 ?
I2 Cu2 . 2.7011(3) ?
Cu2 S2 . 2.3399(5) ?
Cu2 P3 . 2.2781(5) ?
Cu2 P4 . 2.2895(5) ?
S2 C44 . 1.682(2) ?
P3 C51 . 1.8293(18) ?
P3 C57 . 1.8351(18) ?
P3 C63 . 1.8321(19) ?
P4 C69 . 1.8362(18) ?
P4 C75 . 1.8255(18) ?
P4 C81 . 1.8232(17) ?
N3 H3A . 0.8800 ?
N3 C44 . 1.350(2) ?
N3 C45 . 1.390(2) ?
N4 H4A . 0.8800 ?
N4 C44 . 1.349(2) ?
N4 C50 . 1.391(2) ?
C45 C46 . 1.380(3) ?
C45 C50 . 1.391(3) ?
C46 H46 . 0.9500 ?
C46 C47 . 1.390(3) ?
C47 H47 . 0.9500 ?
C47 C48 . 1.390(3) ?
C48 H48 . 0.9500 ?
C48 C49 . 1.376(3) ?
C49 H49 . 0.9500 ?
C49 C50 . 1.385(3) ?
C51 C52 . 1.392(2) ?
C51 C56 . 1.389(3) ?
C52 H52 . 0.9500 ?
C52 C53 . 1.389(3) ?
C53 H53 . 0.9500 ?
C53 C54 . 1.379(3) ?
C54 H54 . 0.9500 ?
C54 C55 . 1.380(3) ?
C55 H55 . 0.9500 ?
C55 C56 . 1.391(3) ?
C56 H56 . 0.9500 ?
C57 C58 . 1.391(2) ?
C57 C62 . 1.388(3) ?
C58 H58 . 0.9500 ?
C58 C59 . 1.387(3) ?
C59 H59 . 0.9500 ?
C59 C60 . 1.378(3) ?
C60 H60 . 0.9500 ?
C60 C61 . 1.374(3) ?
C61 H61 . 0.9500 ?
C61 C62 . 1.384(3) ?
C62 H62 . 0.9500 ?
C63 C64 . 1.399(3) ?
C63 C68 . 1.384(3) ?
C64 H64 . 0.9500 ?
C64 C65 . 1.387(3) ?
C65 H65 . 0.9500 ?
C65 C66 . 1.380(3) ?
C66 H66 . 0.9500 ?
C66 C67 . 1.376(3) ?
C67 H67 . 0.9500 ?
C67 C68 . 1.393(3) ?
C68 H68 . 0.9500 ?
C69 C70 . 1.389(3) ?
C69 C74 . 1.391(3) ?
C70 H70 . 0.9500 ?
C70 C71 . 1.391(3) ?
C71 H71 . 0.9500 ?
C71 C72 . 1.369(3) ?
C72 H72 . 0.9500 ?
C72 C73 . 1.379(3) ?
C73 H73 . 0.9500 ?
C73 C74 . 1.387(3) ?
C74 H74 . 0.9500 ?
C75 C76 . 1.402(2) ?
C75 C80 . 1.391(3) ?
C76 H76 . 0.9500 ?
C76 C77 . 1.381(3) ?
C77 H77 . 0.9500 ?
C77 C78 . 1.377(3) ?
C78 H78 . 0.9500 ?
C78 C79 . 1.377(3) ?
C79 H79 . 0.9500 ?
C79 C80 . 1.390(3) ?
C80 H80 . 0.9500 ?
C81 C82 . 1.389(2) ?
C81 C86 . 1.397(2) ?
C82 H82 . 0.9500 ?
C82 C83 . 1.393(3) ?
C83 H83 . 0.9500 ?
C83 C84 . 1.377(3) ?
C84 H84 . 0.9500 ?
C84 C85 . 1.385(3) ?
C85 H85 . 0.9500 ?
C85 C86 . 1.382(3) ?
C86 H86 . 0.9500 ?

loop_
_geom_hbond_atom_site_label_D
_geom_hbond_atom_site_label_H
_geom_hbond_atom_site_label_A
_geom_hbond_site_symmetry_A
_geom_hbond_distance_DH
_geom_hbond_distance_HA
_geom_hbond_distance_DA
_geom_hbond_angle_DHA
_geom_hbond_publ_flag
N1 H1 I1 . 0.86 2.74 3.5702(12) 159 no
N2 H2 I2 1_655 0.86 2.91 3.7014(13) 151 no
N3 H3A I2 . 0.86 2.81 3.5590(17) 143 no
N4 H4A I1 . 0.86 2.77 3.5746(15) 153 no

loop_
_geom_torsion_atom_site_label_1
_geom_torsion_atom_site_label_2
_geom_torsion_atom_site_label_3
_geom_torsion_atom_site_label_4
_geom_torsion_site_symmetry_1
_geom_torsion_site_symmetry_2
_geom_torsion_site_symmetry_3
_geom_torsion_site_symmetry_4
_geom_torsion
_geom_torsion_publ_flag
Cu1 S1 C1 N1 . . . . -33.23(18) ?
Cu1 S1 C1 N2 . . . . 147.66(15) ?
Cu1 P1 C8 C9 . . . . 45.75(16) ?
Cu1 P1 C8 C13 . . . . -133.37(14) ?
Cu1 P1 C14 C15 . . . . 28.37(17) ?
Cu1 P1 C14 C19 . . . . -152.49(13) ?
Cu1 P1 C20 C21 . . . . -124.91(14) ?
Cu1 P1 C20 C25 . . . . 54.76(15) ?
Cu1 P2 C26 C27 . . . . 55.50(15) ?
Cu1 P2 C26 C31 . . . . -119.40(14) ?
Cu1 P2 C32 C33 . . . . 13.55(17) ?
Cu1 P2 C32 C37 . . . . -169.30(15) ?
Cu1 P2 C38 C39 . . . . -91.81(16) ?
Cu1 P2 C38 C43 . . . . 83.16(15) ?
P1 C8 C9 C10 . . . . -179.81(16) ?
P1 C8 C13 C12 . . . . 179.53(15) ?
P1 C14 C15 C16 . . . . 177.96(15) ?
P1 C14 C19 C18 . . . . -179.63(14) ?
P1 C20 C21 C22 . . . . 179.69(15) ?
P1 C20 C25 C24 . . . . 179.90(14) ?
P2 C26 C27 C28 . . . . -179.87(15) ?
P2 C26 C31 C30 . . . . 178.07(15) ?
P2 C32 C33 C34 . . . . 176.06(16) ?
P2 C32 C37 C36 . . . . -175.94(16) ?
P2 C38 C39 C40 . . . . 175.81(16) ?
P2 C38 C43 C42 . . . . -178.02(15) ?
N1 C2 C3 C4 . . . . 177.7(2) ?
N1 C2 C7 N2 . . . . 0.38(19) ?
N1 C2 C7 C6 . . . . -177.77(17) ?
C1 N1 C2 C3 . . . . -179.0(2) ?
C1 N1 C2 C7 . . . . 0.6(2) ?
C1 N2 C7 C2 . . . . -1.2(2) ?
C1 N2 C7 C6 . . . . 176.7(2) ?
C2 N1 C1 S1 . . . . 179.44(14) ?
C2 N1 C1 N2 . . . . -1.3(2) ?
C2 C3 C4 C5 . . . . 0.6(3) ?
C3 C2 C7 N2 . . . . 179.98(17) ?
C3 C2 C7 C6 . . . . 1.8(3) ?
C3 C4 C5 C6 . . . . 0.7(3) ?
C4 C5 C6 C7 . . . . -0.8(3) ?
C5 C6 C7 N2 . . . . -178.10(19) ?
C5 C6 C7 C2 . . . . -0.5(3) ?
C7 N2 C1 S1 . . . . -179.18(14) ?
C7 N2 C1 N1 . . . . 1.6(2) ?
C7 C2 C3 C4 . . . . -1.8(3) ?
C8 P1 C14 C15 . . . . -97.96(16) ?
C8 P1 C14 C19 . . . . 81.18(16) ?
C8 P1 C20 C21 . . . . 1.47(17) ?
C8 P1 C20 C25 . . . . -178.86(13) ?
C8 C9 C10 C11 . . . . 0.5(3) ?
C9 C8 C13 C12 . . . . 0.4(3) ?
C9 C10 C11 C12 . . . . 0.0(3) ?
C10 C11 C12 C13 . . . . -0.2(3) ?
C11 C12 C13 C8 . . . . 0.0(3) ?
C13 C8 C9 C10 . . . . -0.6(3) ?
C14 P1 C8 C9 . . . . 173.11(15) ?
C14 P1 C8 C13 . . . . -6.01(17) ?
C14 P1 C20 C21 . . . . 107.72(16) ?
C14 P1 C20 C25 . . . . -72.62(15) ?
C14 C15 C16 C17 . . . . 2.2(3) ?
C15 C14 C19 C18 . . . . -0.5(3) ?
C15 C16 C17 C18 . . . . -1.5(3) ?
C16 C17 C18 C19 . . . . -0.2(3) ?
C17 C18 C19 C14 . . . . 1.2(3) ?
C19 C14 C15 C16 . . . . -1.2(3) ?
C20 P1 C8 C9 . . . . -81.44(16) ?
C20 P1 C8 C13 . . . . 99.43(16) ?
C20 P1 C14 C15 . . . . 155.54(15) ?
C20 P1 C14 C19 . . . . -25.32(17) ?
C20 C21 C22 C23 . . . . 0.4(3) ?
C21 C20 C25 C24 . . . . -0.4(3) ?
C21 C22 C23 C24 . . . . -0.5(3) ?
C22 C23 C24 C25 . . . . 0.1(3) ?
C23 C24 C25 C20 . . . . 0.4(3) ?
C25 C20 C21 C22 . . . . 0.0(3) ?
C26 P2 C32 C33 . . . . -110.47(15) ?
C26 P2 C32 C37 . . . . 66.68(18) ?
C26 P2 C38 C39 . . . . 32.53(18) ?
C26 P2 C38 C43 . . . . -152.50(14) ?
C26 C27 C28 C29 . . . . 2.5(3) ?
C27 C26 C31 C30 . . . . 3.1(3) ?
C27 C28 C29 C30 . . . . 1.6(3) ?
C28 C29 C30 C31 . . . . -3.2(3) ?
C29 C30 C31 C26 . . . . 0.8(3) ?
C31 C26 C27 C28 . . . . -4.8(3) ?
C32 P2 C26 C27 . . . . -177.93(14) ?
C32 P2 C26 C31 . . . . 7.17(17) ?
C32 P2 C38 C39 . . . . 139.90(16) ?
C32 P2 C38 C43 . . . . -45.13(16) ?
C32 C33 C34 C35 . . . . 0.2(3) ?
C33 C32 C37 C36 . . . . 1.2(3) ?
C33 C34 C35 C36 . . . . 0.8(3) ?
C34 C35 C36 C37 . . . . -0.9(3) ?
C35 C36 C37 C32 . . . . -0.1(3) ?
C37 C32 C33 C34 . . . . -1.2(3) ?
C38 P2 C26 C27 . . . . -70.98(15) ?
C38 P2 C26 C31 . . . . 114.12(16) ?
C38 P2 C32 C33 . . . . 141.46(15) ?
C38 P2 C32 C37 . . . . -41.39(18) ?
C38 C39 C40 C41 . . . . 1.2(3) ?
C39 C38 C43 C42 . . . . -2.8(3) ?
C39 C40 C41 C42 . . . . -1.1(3) ?
C40 C41 C42 C43 . . . . -0.9(3) ?
C41 C42 C43 C38 . . . . 2.9(3) ?
C43 C38 C39 C40 . . . . 0.8(3) ?
Cu2 S2 C44 N3 . . . . -4.59(19) ?
Cu2 S2 C44 N4 . . . . 175.97(15) ?
Cu2 P3 C51 C52 . . . . -152.14(13) ?
Cu2 P3 C51 C56 . . . . 31.20(17) ?
Cu2 P3 C57 C58 . . . . -140.17(14) ?
Cu2 P3 C57 C62 . . . . 38.09(18) ?
Cu2 P3 C63 C64 . . . . 58.74(15) ?
Cu2 P3 C63 C68 . . . . -119.73(16) ?
Cu2 P4 C69 C70 . . . . -114.52(17) ?
Cu2 P4 C69 C74 . . . . 65.13(15) ?
Cu2 P4 C75 C76 . . . . 63.10(15) ?
Cu2 P4 C75 C80 . . . . -110.06(14) ?
Cu2 P4 C81 C82 . . . . -2.60(16) ?
Cu2 P4 C81 C86 . . . . 177.94(13) ?
P3 C51 C52 C53 . . . . -177.29(14) ?
P3 C51 C56 C55 . . . . 175.97(16) ?
P3 C57 C58 C59 . . . . 178.25(14) ?
P3 C57 C62 C61 . . . . -178.92(19) ?
P3 C63 C64 C65 . . . . -178.43(15) ?
P3 C63 C68 C67 . . . . 178.61(18) ?
P4 C69 C70 C71 . . . . 178.20(19) ?
P4 C69 C74 C73 . . . . -179.07(15) ?
P4 C75 C76 C77 . . . . -176.93(15) ?
P4 C75 C80 C79 . . . . 176.03(14) ?
P4 C81 C82 C83 . . . . 179.72(15) ?
P4 C81 C86 C85 . . . . -179.62(14) ?
N3 C45 C46 C47 . . . . -178.4(2) ?
N3 C45 C50 N4 . . . . -0.3(2) ?
N3 C45 C50 C49 . . . . 178.23(19) ?
C44 N3 C45 C46 . . . . 179.1(2) ?
C44 N3 C45 C50 . . . . 0.3(2) ?
C44 N4 C50 C45 . . . . 0.3(2) ?
C44 N4 C50 C49 . . . . -178.0(2) ?
C45 N3 C44 S2 . . . . -179.58(14) ?
C45 N3 C44 N4 . . . . -0.1(2) ?
C45 C46 C47 C48 . . . . 0.7(3) ?
C46 C45 C50 N4 . . . . -179.30(17) ?
C46 C45 C50 C49 . . . . -0.7(3) ?
C46 C47 C48 C49 . . . . -1.2(4) ?
C47 C48 C49 C50 . . . . 0.8(3) ?
C48 C49 C50 N4 . . . . 178.4(2) ?
C48 C49 C50 C45 . . . . 0.2(3) ?
C50 N4 C44 S2 . . . . 179.38(14) ?
C50 N4 C44 N3 . . . . -0.2(2) ?
C50 C45 C46 C47 . . . . 0.3(3) ?
C51 P3 C57 C58 . . . . -12.86(17) ?
C51 P3 C57 C62 . . . . 165.40(16) ?
C51 P3 C63 C64 . . . . -68.70(15) ?
C51 P3 C63 C68 . . . . 112.83(17) ?
C51 C52 C53 C54 . . . . 1.2(3) ?
C52 C51 C56 C55 . . . . -0.8(3) ?
C52 C53 C54 C55 . . . . -0.4(3) ?
C53 C54 C55 C56 . . . . -1.1(3) ?
C54 C55 C56 C51 . . . . 1.6(3) ?
C56 C51 C52 C53 . . . . -0.6(3) ?
C57 P3 C51 C52 . . . . 81.39(16) ?
C57 P3 C51 C56 . . . . -95.27(16) ?
C57 P3 C63 C64 . . . . -174.07(14) ?
C57 P3 C63 C68 . . . . 7.46(18) ?
C57 C58 C59 C60 . . . . 0.3(3) ?
C58 C57 C62 C61 . . . . -0.6(3) ?
C58 C59 C60 C61 . . . . 0.0(3) ?
C59 C60 C61 C62 . . . . -0.6(4) ?
C60 C61 C62 C57 . . . . 0.9(4) ?
C62 C57 C58 C59 . . . . 0.0(3) ?
C63 P3 C51 C52 . . . . -25.87(17) ?
C63 P3 C51 C56 . . . . 157.48(15) ?
C63 P3 C57 C58 . . . . 92.96(16) ?
C63 P3 C57 C62 . . . . -88.78(17) ?
C63 C64 C65 C66 . . . . -0.3(3) ?
C64 C63 C68 C67 . . . . 0.1(3) ?
C64 C65 C66 C67 . . . . 0.3(3) ?
C65 C66 C67 C68 . . . . 0.0(4) ?
C66 C67 C68 C63 . . . . -0.2(4) ?
C68 C63 C64 C65 . . . . 0.1(3) ?
C69 P4 C75 C76 . . . . -64.32(16) ?
C69 P4 C75 C80 . . . . 122.52(15) ?
C69 P4 C81 C82 . . . . 126.20(15) ?
C69 P4 C81 C86 . . . . -53.26(16) ?
C69 C70 C71 C72 . . . . 0.6(4) ?
C70 C69 C74 C73 . . . . 0.6(3) ?
C70 C71 C72 C73 . . . . 1.1(4) ?
C71 C72 C73 C74 . . . . -1.9(3) ?
C72 C73 C74 C69 . . . . 1.1(3) ?
C74 C69 C70 C71 . . . . -1.4(3) ?
C75 P4 C69 C70 . . . . 9.1(2) ?
C75 P4 C69 C74 . . . . -171.26(14) ?
C75 P4 C81 C82 . . . . -125.89(15) ?
C75 P4 C81 C86 . . . . 54.65(16) ?
C75 C76 C77 C78 . . . . 1.2(3) ?
C76 C75 C80 C79 . . . . 2.8(3) ?
C76 C77 C78 C79 . . . . 1.9(3) ?
C77 C78 C79 C80 . . . . -2.6(3) ?
C78 C79 C80 C75 . . . . 0.3(3) ?
C80 C75 C76 C77 . . . . -3.5(3) ?
C81 P4 C69 C70 . . . . 116.57(18) ?
C81 P4 C69 C74 . . . . -63.78(15) ?
C81 P4 C75 C76 . . . . -169.63(14) ?
C81 P4 C75 C80 . . . . 17.21(16) ?
C81 C82 C83 C84 . . . . 0.3(3) ?
C82 C81 C86 C85 . . . . 0.9(3) ?
C82 C83 C84 C85 . . . . 0.1(3) ?
C83 C84 C85 C86 . . . . 0.0(3) ?
C84 C85 C86 C81 . . . . -0.5(3) ?
C86 C81 C82 C83 . . . . -0.8(3) ?

_cod_database_fobs_code 2022388
